data_7710067
loop_
_publ_author_name
'Viau, Lydie'
'Knorr, Michael'
'Knauer, Lena'
'Brieger, Lukas'
'Strohman, Carsten'

_publ_section_title
;
 2,2&#x2019;-Ethylenebis(1,3-dithiane) as polydentate m2-, m4- and
 m5-assembling ligand for the construction of sulphur-rich Cu(I), Hg(II)
 and heterometallic Cu(I)/Hg(II) coordination polymers featuring uncommon
 network architectures
;
_journal_name_full 'Dalton Transactions'
_journal_paper_doi 10.1039/D2DT00800A
_journal_year 2022
_chemical_formula_moiety 'C17 H30 Br1.997 Cu Hg I1.003 N S6'
_chemical_formula_sum 'C17 H30 Br2 Cu Hg I N S6'
_chemical_formula_weight 991.86
_space_group_crystal_system triclinic
_space_group_IT_number 2
_space_group_name_Hall '-P 1'
_space_group_name_H-M_alt 'P -1'
_atom_sites_solution_hydrogens geom
_atom_sites_solution_primary dual
_audit_creation_date 2022-04-13
_audit_creation_method
;
Olex2 1.5-alpha
(compiled 2022.04.07 svn.rca3783a0 for OlexSys, GUI svn.r6496)
;
_audit_update_record
;
2022-04-13 deposited with the CCDC.	2022-04-18 downloaded from the CCDC.
;
_cell_angle_alpha 67.070(7)
_cell_angle_beta 69.373(5)
_cell_angle_gamma 76.469(6)
_cell_formula_units_Z 2
_cell_length_a 10.1654(12)
_cell_length_b 12.582(2)
_cell_length_c 13.033(2)
_cell_measurement_reflns_used 689
_cell_measurement_temperature 100.00
_cell_measurement_theta_max 26.06
_cell_measurement_theta_min 2.90
_cell_volume 1427.7(4)
_computing_cell_refinement 'SAINT V8.40B (?, 2016)'
_computing_data_collection 'APEX4 v2021.10-0 (Bruker, 2021)'
_computing_data_reduction 'SAINT V8.40B (?, 2016)'
_computing_molecular_graphics 'Olex2 1.5-alpha (Dolomanov et al., 2009)'
_computing_publication_material 'Olex2 1.5-alpha (Dolomanov et al., 2009)'
_computing_structure_refinement 'XL  (Sheldrick, 2008)'
_computing_structure_solution 'XT  (Sheldrick, 2015)'
_diffrn_ambient_temperature 100.00
_diffrn_detector 'Bruker D8 VENTURE area detector'
_diffrn_detector_area_resol_mean 10.4167
_diffrn_detector_type 'CPAD PHOTON II area detector'
_diffrn_measured_fraction_theta_full 0.998
_diffrn_measured_fraction_theta_max 0.980
_diffrn_measurement_device 'four-circle diffractometer'
_diffrn_measurement_device_type 'Bruker D8 VENTURE area detector'
_diffrn_measurement_method '\w and \f scans'
_diffrn_radiation_monochromator 'HELIOS mirror optics'
_diffrn_radiation_probe x-ray
_diffrn_radiation_type MoK\a
_diffrn_radiation_wavelength 0.71073
_diffrn_reflns_av_R_equivalents 0.0318
_diffrn_reflns_av_unetI/netI 0.0280
_diffrn_reflns_Laue_measured_fraction_full 0.998
_diffrn_reflns_Laue_measured_fraction_max 0.980
_diffrn_reflns_limit_h_max 14
_diffrn_reflns_limit_h_min -13
_diffrn_reflns_limit_k_max 17
_diffrn_reflns_limit_k_min -17
_diffrn_reflns_limit_l_max 18
_diffrn_reflns_limit_l_min -18
_diffrn_reflns_number 38896
_diffrn_reflns_point_group_measured_fraction_full 0.998
_diffrn_reflns_point_group_measured_fraction_max 0.980
_diffrn_reflns_theta_full 25.242
_diffrn_reflns_theta_max 30.562
_diffrn_reflns_theta_min 2.358
_diffrn_source 'microfocus sealed X-ray tube'
_diffrn_source_current 1.0
_diffrn_source_power 0.05
_diffrn_source_type 'Incoatec I\ms'
_diffrn_source_voltage 50.0
_diffrn_standards_number 0
_exptl_absorpt_coefficient_mu 10.439
_exptl_absorpt_correction_T_max 0.5433
_exptl_absorpt_correction_T_min 0.2231
_exptl_absorpt_correction_type numerical
_exptl_absorpt_process_details
;
SADABS-2016/2 (Bruker,2016/2) was used for absorption correction.
wR2(int) was 0.0581 before and 0.0415 after correction.
The Ratio of minimum to maximum transmission is 0.4106.
The \l/2 correction factor is Not present.
;
_exptl_crystal_colour colourless
_exptl_crystal_colour_primary colourless
_exptl_crystal_density_diffrn 2.307
_exptl_crystal_description needle
_exptl_crystal_F_000 934
_exptl_crystal_size_max 0.199
_exptl_crystal_size_mid 0.072
_exptl_crystal_size_min 0.041
_refine_diff_density_max 0.800
_refine_diff_density_min -0.928
_refine_diff_density_rms 0.132
_refine_ls_extinction_coef 0.00041(5)
_refine_ls_extinction_expression Fc^*^=kFc[1+0.001xFc^2^\l^3^/sin(2\q)]^-1/4^
_refine_ls_extinction_method 'SHELXL-2018/3 (Sheldrick 2018)'
_refine_ls_goodness_of_fit_ref 1.098
_refine_ls_hydrogen_treatment constr
_refine_ls_matrix_type full
_refine_ls_number_parameters 284
_refine_ls_number_reflns 8594
_refine_ls_number_restraints 1
_refine_ls_restrained_S_all 1.099
_refine_ls_R_factor_all 0.0316
_refine_ls_R_factor_gt 0.0229
_refine_ls_shift/su_max 0.002
_refine_ls_shift/su_mean 0.000
_refine_ls_structure_factor_coef Fsqd
_refine_ls_weighting_details 'w=1/[\s^2^(Fo^2^)+(0.0054P)^2^+1.1403P] where P=(Fo^2^+2Fc^2^)/3'
_refine_ls_weighting_scheme calc
_refine_ls_wR_factor_gt 0.0354
_refine_ls_wR_factor_ref 0.0377
_reflns_Friedel_coverage 0.000
_reflns_number_gt 7572
_reflns_number_total 8594
_reflns_threshold_expression 'I > 2\s(I)'
_cod_data_source_file d2dt00800a2.cif
_cod_data_source_block mo_b2401_0m
_cod_original_cell_volume 1427.8(4)
_cod_database_code 7710067
_shelx_shelxl_version_number 2018/3
_shelx_space_group_comment
;
The symmetry employed for this shelxl refinement is uniquely defined
by the following loop, which should always be used as a source of
symmetry information in preference to the above space-group names.
They are only intended as comments.
;
_shelx_estimated_absorpt_t_max 0.674
_shelx_estimated_absorpt_t_min 0.230
_olex2_refinement_description
;
1. Fixed Uiso
 At 1.2 times of:
  All C(H) groups, All C(H,H) groups
 At 1.5 times of:
  All C(H,H,H) groups
2. Restrained distances
 Br3-Hg1
 2.5 with sigma of 0.05
3. Others
 Sof(I1)=1-FVAR(1)
 Sof(Br2)=FVAR(1)
 Sof(I2)=1-FVAR(2)
 Sof(Br3)=FVAR(2)
4.a Ternary CH refined with riding coordinates:
 C4(H4), C9(H9), C14(H14)
4.b Secondary CH2 refined with riding coordinates:
 C1(H1A,H1B), C2(H2A,H2B), C3(H3A,H3B), C5(H5A,H5B), C6(H6A,H6B), C7(H7A,H7B),
 C8(H8A,H8B), C10(H10A,H10B), C11(H11A,H11B), C12(H12A,H12B), C13(H13A,H13B),
 C15(H15A,H15B)
4.c Idealised Me refined as rotating group:
 C17(H17A,H17B,H17C)
;
_olex2_submission_special_instructions 'No special instructions were received'

loop_
_space_group_symop_operation_xyz
'x, y, z'
'-x, -y, -z'

loop_
_atom_site_label
_atom_site_type_symbol
_atom_site_fract_x
_atom_site_fract_y
_atom_site_fract_z
_atom_site_U_iso_or_equiv
_atom_site_adp_type
_atom_site_occupancy
_atom_site_site_symmetry_order
_atom_site_calc_flag
_atom_site_refinement_flags_posn
_atom_site_refinement_flags_adp
_atom_site_refinement_flags_occupancy
_atom_site_disorder_assembly
_atom_site_disorder_group
Hg1 Hg 0.45687(2) 0.70423(2) 0.15055(2) 0.02015(3) Uani 1 1 d D . . . .
I1 I 0.3159(4) 0.7412(3) 0.0002(3) 0.0269(3) Uani 0.433(3) 1 d . . P A 2
I2 I 0.7157(4) 0.7598(3) 0.0851(3) 0.0240(6) Uani 0.570(3) 1 d . . P A 2
Br1 Br 0.28468(3) 0.74023(2) 0.33990(2) 0.02123(6) Uani 1 1 d . . . . .
Br2 Br 0.3374(4) 0.7321(3) -0.0050(4) 0.0430(7) Uani 0.567(3) 1 d . . P A 1
Br3 Br 0.7156(7) 0.7611(7) 0.0800(5) 0.0194(10) Uani 0.430(3) 1 d D . P A 1
Cu1 Cu 0.30583(3) 0.20513(2) 0.43748(3) 0.01447(6) Uani 1 1 d . . . . .
S1 S 0.21103(6) 0.06338(5) 0.61736(5) 0.01484(11) Uani 1 1 d . . . . .
S2 S -0.04877(7) -0.05962(5) 0.75275(5) 0.01810(12) Uani 1 1 d . . . . .
S3 S 0.44712(6) 0.28378(5) 0.48558(5) 0.01422(11) Uani 1 1 d . . . . .
S4 S 0.47787(7) 0.46732(5) 0.25331(5) 0.01619(12) Uani 1 1 d . . . . .
S5 S 0.12453(6) 0.30398(5) 0.35679(5) 0.01608(12) Uani 1 1 d . . . . .
S6 S -0.06394(7) 0.52595(6) 0.29384(6) 0.02038(13) Uani 1 1 d . . . . .
N1 N 0.4056(2) 0.10927(19) 0.33373(19) 0.0205(4) Uani 1 1 d . . . . .
C1 C 0.1440(3) 0.1332(2) 0.7275(2) 0.0211(5) Uani 1 1 d . . . . .
H1A H 0.224396 0.156888 0.736632 0.025 Uiso 1 1 calc R U . . .
H1B H 0.080788 0.204253 0.700837 0.025 Uiso 1 1 calc R U . . .
C2 C 0.0629(3) 0.0541(2) 0.8457(2) 0.0216(5) Uani 1 1 d . . . . .
H2A H 0.124578 -0.018772 0.870035 0.026 Uiso 1 1 calc R U . . .
H2B H 0.040132 0.092769 0.904075 0.026 Uiso 1 1 calc R U . . .
C3 C -0.0735(3) 0.0245(2) 0.8452(2) 0.0215(5) Uani 1 1 d . . . . .
H3A H -0.134003 0.097660 0.819098 0.026 Uiso 1 1 calc R U . . .
H3B H -0.124557 -0.019647 0.925913 0.026 Uiso 1 1 calc R U . . .
C4 C 0.0419(2) 0.0397(2) 0.6148(2) 0.0132(4) Uani 1 1 d . . . . .
H4 H -0.018839 0.115788 0.598815 0.016 Uiso 1 1 calc R U . . .
C5 C 0.0674(2) -0.0077(2) 0.5166(2) 0.0144(5) Uani 1 1 d . . . . .
H5A H 0.140891 0.033207 0.447389 0.017 Uiso 1 1 calc R U . . .
H5B H 0.102833 -0.091292 0.541814 0.017 Uiso 1 1 calc R U . . .
C6 C 0.6292(3) 0.2369(2) 0.4165(2) 0.0193(5) Uani 1 1 d . . . . .
H6A H 0.692598 0.268932 0.437350 0.023 Uiso 1 1 calc R U . . .
H6B H 0.645114 0.151230 0.449666 0.023 Uiso 1 1 calc R U . . .
C7 C 0.6723(3) 0.2718(2) 0.2844(2) 0.0201(5) Uani 1 1 d . . . . .
H7A H 0.612527 0.236570 0.263267 0.024 Uiso 1 1 calc R U . . .
H7B H 0.771552 0.239153 0.257144 0.024 Uiso 1 1 calc R U . . .
C8 C 0.6597(3) 0.4025(2) 0.2202(2) 0.0202(5) Uani 1 1 d . . . . .
H8A H 0.698188 0.417770 0.135209 0.024 Uiso 1 1 calc R U . . .
H8B H 0.716801 0.438989 0.242529 0.024 Uiso 1 1 calc R U . . .
C9 C 0.4409(3) 0.44026(19) 0.4081(2) 0.0134(4) Uani 1 1 d . . . . .
H9 H 0.340849 0.473752 0.435528 0.016 Uiso 1 1 calc R U . . .
C10 C 0.5324(3) 0.4984(2) 0.4380(2) 0.0141(4) Uani 1 1 d . . . . .
H10A H 0.628167 0.455043 0.430160 0.017 Uiso 1 1 calc R U . . .
H10B H 0.541934 0.578596 0.382322 0.017 Uiso 1 1 calc R U . . .
C11 C 0.1945(3) 0.3382(2) 0.1998(2) 0.0201(5) Uani 1 1 d . . . . .
H11A H 0.275315 0.384002 0.170075 0.024 Uiso 1 1 calc R U . . .
H11B H 0.230179 0.265050 0.182231 0.024 Uiso 1 1 calc R U . . .
C12 C 0.0842(3) 0.4064(2) 0.1371(2) 0.0243(6) Uani 1 1 d . . . . .
H12A H 0.124837 0.414519 0.053706 0.029 Uiso 1 1 calc R U . . .
H12B H 0.002113 0.361539 0.169374 0.029 Uiso 1 1 calc R U . . .
C13 C 0.0327(3) 0.5265(2) 0.1470(2) 0.0246(6) Uani 1 1 d . . . . .
H13A H -0.029243 0.568274 0.096073 0.030 Uiso 1 1 calc R U . . .
H13B H 0.115305 0.570142 0.117760 0.030 Uiso 1 1 calc R U . . .
C14 C 0.0732(3) 0.4509(2) 0.3636(2) 0.0148(5) Uani 1 1 d . . . . .
H14 H 0.157654 0.495070 0.323317 0.018 Uiso 1 1 calc R U . . .
C15 C 0.0217(3) 0.4407(2) 0.4917(2) 0.0159(5) Uani 1 1 d . . . . .
H15A H 0.097933 0.398068 0.528138 0.019 Uiso 1 1 calc R U . . .
H15B H -0.060258 0.395022 0.531935 0.019 Uiso 1 1 calc R U . . .
C16 C 0.4381(3) 0.0636(2) 0.2673(2) 0.0226(5) Uani 1 1 d . . . . .
C17 C 0.4771(4) 0.0047(3) 0.1822(3) 0.0413(8) Uani 1 1 d . . . . .
H17A H 0.420980 0.042999 0.127210 0.062 Uiso 1 1 calc R U . . .
H17B H 0.458584 -0.076629 0.222420 0.062 Uiso 1 1 calc R U . . .
H17C H 0.577848 0.008263 0.139658 0.062 Uiso 1 1 calc R U . . .

loop_
_atom_site_aniso_label
_atom_site_aniso_U_11
_atom_site_aniso_U_22
_atom_site_aniso_U_33
_atom_site_aniso_U_23
_atom_site_aniso_U_13
_atom_site_aniso_U_12
Hg1 0.02385(6) 0.01921(5) 0.01819(5) -0.00522(4) -0.00650(4) -0.00521(4)
I1 0.0383(6) 0.0245(5) 0.0239(5) -0.0083(4) -0.0147(4) -0.0051(4)
I2 0.0189(11) 0.0230(9) 0.0344(11) -0.0147(8) -0.0071(7) -0.0020(7)
Br1 0.01791(13) 0.02127(13) 0.01937(12) -0.00462(10) -0.00441(10) 0.00161(10)
Br2 0.0632(17) 0.0523(16) 0.0228(7) 0.0000(9) -0.0196(10) -0.0348(11)
Br3 0.019(2) 0.0195(17) 0.0168(12) -0.0095(10) 0.0019(11) -0.0023(14)
Cu1 0.01546(15) 0.01355(14) 0.01694(14) -0.00683(11) -0.00527(11) -0.00243(11)
S1 0.0160(3) 0.0146(3) 0.0165(3) -0.0041(2) -0.0078(2) -0.0037(2)
S2 0.0194(3) 0.0186(3) 0.0167(3) -0.0038(2) -0.0050(2) -0.0071(2)
S3 0.0160(3) 0.0114(3) 0.0173(3) -0.0051(2) -0.0060(2) -0.0029(2)
S4 0.0196(3) 0.0143(3) 0.0167(3) -0.0053(2) -0.0066(2) -0.0034(2)
S5 0.0182(3) 0.0160(3) 0.0167(3) -0.0070(2) -0.0068(2) -0.0012(2)
S6 0.0189(3) 0.0243(3) 0.0221(3) -0.0108(3) -0.0116(3) 0.0042(2)
N1 0.0188(11) 0.0178(11) 0.0253(11) -0.0090(9) -0.0034(9) -0.0047(8)
C1 0.0308(15) 0.0224(13) 0.0173(12) -0.0083(10) -0.0095(11) -0.0092(11)
C2 0.0276(14) 0.0236(13) 0.0162(12) -0.0045(10) -0.0097(11) -0.0062(11)
C3 0.0256(14) 0.0245(13) 0.0144(12) -0.0054(10) -0.0058(10) -0.0050(11)
C4 0.0138(11) 0.0122(10) 0.0154(11) -0.0039(9) -0.0068(9) -0.0019(8)
C5 0.0131(12) 0.0159(11) 0.0182(11) -0.0085(9) -0.0064(9) -0.0010(9)
C6 0.0150(12) 0.0173(12) 0.0291(14) -0.0106(11) -0.0093(10) 0.0011(9)
C7 0.0170(13) 0.0191(12) 0.0263(13) -0.0130(11) -0.0034(10) -0.0010(10)
C8 0.0181(13) 0.0208(13) 0.0226(13) -0.0114(11) -0.0001(10) -0.0057(10)
C9 0.0154(12) 0.0109(10) 0.0149(11) -0.0048(9) -0.0043(9) -0.0023(9)
C10 0.0132(11) 0.0124(11) 0.0191(12) -0.0075(9) -0.0047(9) -0.0019(8)
C11 0.0238(14) 0.0246(13) 0.0164(12) -0.0115(10) -0.0069(10) -0.0012(10)
C12 0.0306(15) 0.0288(14) 0.0196(13) -0.0113(11) -0.0136(11) 0.0005(12)
C13 0.0298(15) 0.0304(15) 0.0165(12) -0.0083(11) -0.0125(11) 0.0011(12)
C14 0.0138(12) 0.0158(11) 0.0170(11) -0.0080(9) -0.0052(9) 0.0000(9)
C15 0.0153(12) 0.0154(11) 0.0178(12) -0.0065(10) -0.0050(9) -0.0013(9)
C16 0.0205(14) 0.0190(13) 0.0286(14) -0.0115(11) -0.0016(11) -0.0054(10)
C17 0.053(2) 0.0345(18) 0.0382(18) -0.0264(15) 0.0069(15) -0.0156(16)

loop_
_atom_type_symbol
_atom_type_description
_atom_type_scat_dispersion_real
_atom_type_scat_dispersion_imag
_atom_type_scat_source
C C 0.0033 0.0016 'International Tables Vol C Tables 4.2.6.8 and 6.1.1.4'
H H 0.0000 0.0000 'International Tables Vol C Tables 4.2.6.8 and 6.1.1.4'
Br Br -0.2901 2.4595 'International Tables Vol C Tables 4.2.6.8 and 6.1.1.4'
Cu Cu 0.3201 1.2651 'International Tables Vol C Tables 4.2.6.8 and 6.1.1.4'
Hg Hg -2.3894 9.2266 'International Tables Vol C Tables 4.2.6.8 and 6.1.1.4'
I I -0.4742 1.8119 'International Tables Vol C Tables 4.2.6.8 and 6.1.1.4'
N N 0.0061 0.0033 'International Tables Vol C Tables 4.2.6.8 and 6.1.1.4'
S S 0.1246 0.1234 'International Tables Vol C Tables 4.2.6.8 and 6.1.1.4'

loop_
_geom_angle_atom_site_label_1
_geom_angle_atom_site_label_2
_geom_angle_atom_site_label_3
_geom_angle
_geom_angle_site_symmetry_1
_geom_angle_site_symmetry_3
_geom_angle_publ_flag
I1 Hg1 S4 102.67(7) . . ?
I2 Hg1 I1 122.78(11) . . ?
I2 Hg1 S4 105.50(9) . . ?
Br1 Hg1 I1 110.20(7) . . ?
Br1 Hg1 I2 116.45(8) . . ?
Br1 Hg1 Br3 117.58(15) . . ?
Br1 Hg1 S4 93.565(18) . . ?
Br2 Hg1 Br1 114.65(9) . . ?
Br2 Hg1 Br3 118.41(18) . . ?
Br2 Hg1 S4 100.93(9) . . ?
Br3 Hg1 S4 105.99(17) . . ?
S3 Cu1 S1 101.36(3) . . ?
S3 Cu1 S5 126.37(3) . . ?
S5 Cu1 S1 108.40(3) . . ?
N1 Cu1 S1 102.33(7) . . ?
N1 Cu1 S3 116.25(7) . . ?
N1 Cu1 S5 99.81(7) . . ?
C1 S1 Cu1 107.59(9) . . ?
C1 S1 C4 98.40(11) . . ?
C4 S1 Cu1 106.69(8) . . ?
C4 S2 C3 99.23(11) . . ?
C6 S3 Cu1 106.85(8) . . ?
C6 S3 C9 100.48(11) . . ?
C9 S3 Cu1 110.13(8) . . ?
C8 S4 Hg1 111.67(9) . . ?
C8 S4 C9 100.09(12) . . ?
C9 S4 Hg1 105.51(7) . . ?
C11 S5 Cu1 107.96(9) . . ?
C11 S5 C14 99.73(12) . . ?
C14 S5 Cu1 112.89(8) . . ?
C14 S6 C13 98.95(12) . . ?
C16 N1 Cu1 165.9(2) . . ?
S1 C1 H1A 109.1 . . ?
S1 C1 H1B 109.1 . . ?
H1A C1 H1B 107.8 . . ?
C2 C1 S1 112.68(18) . . ?
C2 C1 H1A 109.1 . . ?
C2 C1 H1B 109.1 . . ?
C1 C2 H2A 108.9 . . ?
C1 C2 H2B 108.9 . . ?
H2A C2 H2B 107.7 . . ?
C3 C2 C1 113.5(2) . . ?
C3 C2 H2A 108.9 . . ?
C3 C2 H2B 108.9 . . ?
S2 C3 H3A 108.6 . . ?
S2 C3 H3B 108.6 . . ?
C2 C3 S2 114.47(18) . . ?
C2 C3 H3A 108.6 . . ?
C2 C3 H3B 108.6 . . ?
H3A C3 H3B 107.6 . . ?
S1 C4 H4 108.7 . . ?
S2 C4 S1 111.18(12) . . ?
S2 C4 H4 108.7 . . ?
C5 C4 S1 109.31(16) . . ?
C5 C4 S2 110.23(16) . . ?
C5 C4 H4 108.7 . . ?
C4 C5 H5A 109.3 . . ?
C4 C5 H5B 109.3 . . ?
C5 C5 C4 111.7(2) 2_556 . ?
C5 C5 H5A 109.3 2_556 . ?
C5 C5 H5B 109.3 2_556 . ?
H5A C5 H5B 107.9 . . ?
S3 C6 H6A 108.3 . . ?
S3 C6 H6B 108.3 . . ?
H6A C6 H6B 107.4 . . ?
C7 C6 S3 115.89(17) . . ?
C7 C6 H6A 108.3 . . ?
C7 C6 H6B 108.3 . . ?
C6 C7 H7A 108.6 . . ?
C6 C7 H7B 108.6 . . ?
C6 C7 C8 114.5(2) . . ?
H7A C7 H7B 107.6 . . ?
C8 C7 H7A 108.6 . . ?
C8 C7 H7B 108.6 . . ?
S4 C8 H8A 109.3 . . ?
S4 C8 H8B 109.3 . . ?
C7 C8 S4 111.61(17) . . ?
C7 C8 H8A 109.3 . . ?
C7 C8 H8B 109.3 . . ?
H8A C8 H8B 108.0 . . ?
S3 C9 H9 106.6 . . ?
S4 C9 S3 108.99(11) . . ?
S4 C9 H9 106.6 . . ?
C10 C9 S3 112.58(16) . . ?
C10 C9 S4 115.04(16) . . ?
C10 C9 H9 106.6 . . ?
C9 C10 H10A 109.4 . . ?
C9 C10 H10B 109.4 . . ?
C10 C10 C9 111.2(2) 2_666 . ?
C10 C10 H10A 109.4 2_666 . ?
C10 C10 H10B 109.4 2_666 . ?
H10A C10 H10B 108.0 . . ?
S5 C11 H11A 109.1 . . ?
S5 C11 H11B 109.1 . . ?
H11A C11 H11B 107.9 . . ?
C12 C11 S5 112.42(18) . . ?
C12 C11 H11A 109.1 . . ?
C12 C11 H11B 109.1 . . ?
C11 C12 H12A 108.7 . . ?
C11 C12 H12B 108.7 . . ?
H12A C12 H12B 107.6 . . ?
C13 C12 C11 114.0(2) . . ?
C13 C12 H12A 108.7 . . ?
C13 C12 H12B 108.7 . . ?
S6 C13 H13A 108.7 . . ?
S6 C13 H13B 108.7 . . ?
C12 C13 S6 114.2(2) . . ?
C12 C13 H13A 108.7 . . ?
C12 C13 H13B 108.7 . . ?
H13A C13 H13B 107.6 . . ?
S5 C14 H14 109.2 . . ?
S6 C14 S5 110.85(12) . . ?
S6 C14 H14 109.2 . . ?
C15 C14 S5 107.67(16) . . ?
C15 C14 S6 110.72(16) . . ?
C15 C14 H14 109.2 . . ?
C14 C15 C15 112.4(3) . 2_566 ?
C14 C15 H15A 109.1 . . ?
C14 C15 H15B 109.1 . . ?
C15 C15 H15A 109.1 2_566 . ?
C15 C15 H15B 109.1 2_566 . ?
H15A C15 H15B 107.9 . . ?
N1 C16 C17 178.9(3) . . ?
C16 C17 H17A 109.5 . . ?
C16 C17 H17B 109.5 . . ?
C16 C17 H17C 109.5 . . ?
H17A C17 H17B 109.5 . . ?
H17A C17 H17C 109.5 . . ?
H17B C17 H17C 109.5 . . ?

loop_
_geom_bond_atom_site_label_1
_geom_bond_atom_site_label_2
_geom_bond_distance
_geom_bond_site_symmetry_2
_geom_bond_publ_flag
Hg1 I1 2.658(4) . ?
Hg1 I2 2.637(3) . ?
Hg1 Br1 2.6106(4) . ?
Hg1 Br2 2.586(5) . ?
Hg1 Br3 2.635(7) . ?
Hg1 S4 2.7419(8) . ?
Cu1 S1 2.3580(8) . ?
Cu1 S3 2.2842(7) . ?
Cu1 S5 2.3072(7) . ?
Cu1 N1 2.011(2) . ?
S1 C1 1.820(2) . ?
S1 C4 1.826(2) . ?
S2 C3 1.814(3) . ?
S2 C4 1.807(2) . ?
S3 C6 1.820(3) . ?
S3 C9 1.827(2) . ?
S4 C8 1.810(3) . ?
S4 C9 1.821(2) . ?
S5 C11 1.819(3) . ?
S5 C14 1.828(2) . ?
S6 C13 1.816(3) . ?
S6 C14 1.808(2) . ?
N1 C16 1.135(3) . ?
C1 H1A 0.9900 . ?
C1 H1B 0.9900 . ?
C1 C2 1.529(4) . ?
C2 H2A 0.9900 . ?
C2 H2B 0.9900 . ?
C2 C3 1.520(4) . ?
C3 H3A 0.9900 . ?
C3 H3B 0.9900 . ?
C4 H4 1.0000 . ?
C4 C5 1.533(3) . ?
C5 C5 1.526(4) 2_556 ?
C5 H5A 0.9900 . ?
C5 H5B 0.9900 . ?
C6 H6A 0.9900 . ?
C6 H6B 0.9900 . ?
C6 C7 1.524(4) . ?
C7 H7A 0.9900 . ?
C7 H7B 0.9900 . ?
C7 C8 1.525(4) . ?
C8 H8A 0.9900 . ?
C8 H8B 0.9900 . ?
C9 H9 1.0000 . ?
C9 C10 1.533(3) . ?
C10 C10 1.529(4) 2_666 ?
C10 H10A 0.9900 . ?
C10 H10B 0.9900 . ?
C11 H11A 0.9900 . ?
C11 H11B 0.9900 . ?
C11 C12 1.520(3) . ?
C12 H12A 0.9900 . ?
C12 H12B 0.9900 . ?
C12 C13 1.519(4) . ?
C13 H13A 0.9900 . ?
C13 H13B 0.9900 . ?
C14 H14 1.0000 . ?
C14 C15 1.526(3) . ?
C15 C15 1.532(4) 2_566 ?
C15 H15A 0.9900 . ?
C15 H15B 0.9900 . ?
C16 C17 1.459(4) . ?
C17 H17A 0.9800 . ?
C17 H17B 0.9800 . ?
C17 H17C 0.9800 . ?

loop_
_geom_torsion_atom_site_label_1
_geom_torsion_atom_site_label_2
_geom_torsion_atom_site_label_3
_geom_torsion_atom_site_label_4
_geom_torsion
_geom_torsion_site_symmetry_1
_geom_torsion_site_symmetry_2
_geom_torsion_site_symmetry_3
_geom_torsion_site_symmetry_4
_geom_torsion_publ_flag
Hg1 S4 C8 C7 175.90(14) . . . . ?
Hg1 S4 C9 S3 178.35(9) . . . . ?
Hg1 S4 C9 C10 -54.12(18) . . . . ?
Cu1 S1 C1 C2 172.75(17) . . . . ?
Cu1 S1 C4 S2 -175.61(9) . . . . ?
Cu1 S1 C4 C5 62.47(16) . . . . ?
Cu1 S3 C6 C7 59.07(19) . . . . ?
Cu1 S3 C9 S4 -51.81(13) . . . . ?
Cu1 S3 C9 C10 179.29(14) . . . . ?
Cu1 S5 C11 C12 -178.59(16) . . . . ?
Cu1 S5 C14 S6 177.64(9) . . . . ?
Cu1 S5 C14 C15 -61.11(17) . . . . ?
S1 C1 C2 C3 -65.9(3) . . . . ?
S1 C4 C5 C5 -161.3(2) . . . 2_556 ?
S2 C4 C5 C5 76.2(3) . . . 2_556 ?
S3 C6 C7 C8 60.6(3) . . . . ?
S3 C9 C10 C10 -71.0(3) . . . 2_666 ?
S4 C9 C10 C10 163.3(2) . . . 2_666 ?
S5 C11 C12 C13 64.9(3) . . . . ?
S5 C14 C15 C15 178.8(2) . . . 2_566 ?
S6 C14 C15 C15 -59.8(3) . . . 2_566 ?
C1 S1 C4 S2 -64.31(14) . . . . ?
C1 S1 C4 C5 173.77(17) . . . . ?
C1 C2 C3 S2 64.3(3) . . . . ?
C3 S2 C4 S1 62.55(14) . . . . ?
C3 S2 C4 C5 -176.07(16) . . . . ?
C4 S1 C1 C2 62.2(2) . . . . ?
C4 S2 C3 C2 -59.2(2) . . . . ?
C6 S3 C9 S4 60.63(14) . . . . ?
C6 S3 C9 C10 -68.27(18) . . . . ?
C6 C7 C8 S4 -64.4(2) . . . . ?
C8 S4 C9 S3 -65.63(14) . . . . ?
C8 S4 C9 C10 61.89(19) . . . . ?
C9 S3 C6 C7 -55.9(2) . . . . ?
C9 S4 C8 C7 64.61(19) . . . . ?
C11 S5 C14 S6 63.32(15) . . . . ?
C11 S5 C14 C15 -175.44(16) . . . . ?
C11 C12 C13 S6 -65.4(3) . . . . ?
C13 S6 C14 S5 -62.29(16) . . . . ?
C13 S6 C14 C15 178.28(17) . . . . ?
C14 S5 C11 C12 -60.5(2) . . . . ?
C14 S6 C13 C12 60.3(2) . . . . ?
